data_7245139
loop_
_publ_author_name
'Blasi, Delia'
'Quici, Silvio'
'Orlandi, Simonetta'
'Mercandelli, Pierluigi'
'Sokolov, Andrey V.'
'Alexandrov, Eugeny V.'
'Carlucci, Lucia'

_publ_section_title
;
 Design and synthesis of new luminescent coordination networks of sql
 topology showing the highest degrees of interpenetration
;
_journal_name_full CrystEngComm
_journal_paper_doi 10.1039/D2CE00884J
_journal_year 2022
_chemical_formula_moiety 'C58 H36 Ag1 N4 O4, N1 O3, 3(H2 O1)'
_chemical_formula_sum 'C58 H42 Ag N5 O10'
_chemical_formula_weight 1076.83
_chemical_name_systematic
'bis(\m-4',4'''-(1-hydroxy-3-oxoprop-1-ene-1,3-diyl)bis([1,1'-biphenyl]-4-carbonitrile))-silver(I) nitrate trihydrate'
_space_group_crystal_system orthorhombic
_space_group_IT_number 50
_space_group_name_Hall '-P 2ab 2b'
_space_group_name_H-M_alt 'P b a n :2'
_atom_sites_solution_hydrogens geom
_atom_sites_solution_primary direct
_atom_sites_solution_secondary difmap
_audit_creation_method SHELXL-2014/7
_audit_update_record
;
2021-12-15 deposited with the CCDC.	2022-07-04 downloaded from the CCDC.
;
_cell_angle_alpha 90
_cell_angle_beta 90
_cell_angle_gamma 90
_cell_formula_units_Z 2
_cell_length_a 17.1383(10)
_cell_length_b 27.1434(15)
_cell_length_c 5.0213(3)
_cell_measurement_reflns_used 8509
_cell_measurement_temperature 295(2)
_cell_measurement_theta_max 25.331
_cell_measurement_theta_min 2.377
_cell_volume 2335.9(2)
_computing_structure_refinement SHELXL-2014/7
_computing_structure_solution SIR-2014
_diffrn_ambient_temperature 295(2)
_diffrn_measured_fraction_theta_full 0.999
_diffrn_measured_fraction_theta_max 0.999
_diffrn_measurement_details
;
A full sphere of reciprocal space was scanned by 0.5\% \w steps,
collecting 6 sets of 360 frames each, at 60 s exposure, keeping the detector
at \q = 28\% and at 5.0 cm from the sample.
;
_diffrn_measurement_device_type 'Bruker APEX II'
_diffrn_measurement_method '\w scans'
_diffrn_radiation_monochromator graphite
_diffrn_radiation_source 'sealed tube'
_diffrn_radiation_type MoK\a
_diffrn_radiation_wavelength 0.71073
_diffrn_reflns_av_R_equivalents 0.0618
_diffrn_reflns_av_unetI/netI 0.0246
_diffrn_reflns_Laue_measured_fraction_full 0.999
_diffrn_reflns_Laue_measured_fraction_max 0.999
_diffrn_reflns_limit_h_max 22
_diffrn_reflns_limit_h_min -22
_diffrn_reflns_limit_k_max 36
_diffrn_reflns_limit_k_min -36
_diffrn_reflns_limit_l_max 6
_diffrn_reflns_limit_l_min -6
_diffrn_reflns_number 44310
_diffrn_reflns_point_group_measured_fraction_full 0.999
_diffrn_reflns_point_group_measured_fraction_max 0.999
_diffrn_reflns_theta_full 25.242
_diffrn_reflns_theta_max 28.280
_diffrn_reflns_theta_min 2.377
_exptl_absorpt_coefficient_mu 0.503
_exptl_absorpt_correction_T_max 0.970
_exptl_absorpt_correction_T_min 0.912
_exptl_absorpt_correction_type multi-scan
_exptl_absorpt_process_details SADABS-2012/1
_exptl_crystal_colour yellow
_exptl_crystal_density_diffrn 1.531
_exptl_crystal_description polyhedral
_exptl_crystal_F_000 1104
_exptl_crystal_size_max 0.160
_exptl_crystal_size_mid 0.080
_exptl_crystal_size_min 0.060
_refine_diff_density_max 0.354
_refine_diff_density_min -0.359
_refine_diff_density_rms 0.049
_refine_ls_extinction_method none
_refine_ls_goodness_of_fit_ref 1.059
_refine_ls_hydrogen_treatment constr
_refine_ls_matrix_type full
_refine_ls_number_parameters 153
_refine_ls_number_reflns 2919
_refine_ls_number_restraints 0
_refine_ls_restrained_S_all 1.059
_refine_ls_R_factor_all 0.0626
_refine_ls_R_factor_gt 0.0369
_refine_ls_shift/su_max 0.000
_refine_ls_shift/su_mean 0.000
_refine_ls_structure_factor_coef Fsqd
_refine_ls_weighting_details 'w=1/[\s^2^(Fo^2^)+(0.0374P)^2^+0.7264P] where P=(Fo^2^+2Fc^2^)/3'
_refine_ls_weighting_scheme calc
_refine_ls_wR_factor_gt 0.0766
_refine_ls_wR_factor_ref 0.0844
_reflns_Friedel_coverage 0.000
_reflns_number_gt 2137
_reflns_number_total 2919
_reflns_threshold_expression 'I > 2\s(I)'
_cod_data_source_file d2ce00884j3.cif
_cod_data_source_block 1050
_cod_original_sg_symbol_H-M 'P b a n'
_cod_database_code 7245139
_pub_chemical_identifier 2
_shelx_shelxl_version_number 2014/7
_shelx_space_group_comment
;
The symmetry employed for this shelxl refinement is uniquely defined
by the following loop, which should always be used as a source of
symmetry information in preference to the above space-group names.
They are only intended as comments.
;
_shelx_estimated_absorpt_t_min 0.924
_shelx_estimated_absorpt_t_max 0.970

loop_
_space_group_symop_operation_xyz
'x, y, z'
'-x+1/2, -y+1/2, z'
'x, -y+1/2, -z'
'-x+1/2, y, -z'
'-x, -y, -z'
'x-1/2, y-1/2, -z'
'-x, y-1/2, z'
'x-1/2, -y, z'

loop_
_atom_site_label
_atom_site_type_symbol
_atom_site_fract_x
_atom_site_fract_y
_atom_site_fract_z
_atom_site_U_iso_or_equiv
_atom_site_adp_type
_atom_site_occupancy
_atom_site_site_symmetry_order
_atom_site_calc_flag
_atom_site_refinement_flags_posn
_atom_site_refinement_flags_adp
_atom_site_refinement_flags_occupancy
_atom_site_disorder_assembly
_atom_site_disorder_group
Ag1 Ag 0.2500 0.7500 0.5000 0.04590(12) Uani 1 4 d S T P . .
C1 C 0.35820(12) 0.68483(8) 0.0543(4) 0.0437(5) Uani 1 1 d . . . . .
C2 C 0.40400(11) 0.66369(8) -0.1577(4) 0.0402(5) Uani 1 1 d . . . . .
C3 C 0.38762(13) 0.61719(9) -0.2543(5) 0.0519(6) Uani 1 1 d . . . . .
H1 H 0.3452 0.5997 -0.1880 0.062 Uiso 1 1 calc R U . . .
C4 C 0.43409(13) 0.59676(8) -0.4488(4) 0.0496(6) Uani 1 1 d . . . . .
H2 H 0.4219 0.5657 -0.5146 0.060 Uiso 1 1 calc R U . . .
C5 C 0.49903(11) 0.62162(8) -0.5494(3) 0.0364(4) Uani 1 1 d . . . . .
C6 C 0.51301(12) 0.66884(8) -0.4537(4) 0.0452(5) Uani 1 1 d . . . . .
H3 H 0.5549 0.6867 -0.5210 0.054 Uiso 1 1 calc R U . . .
C7 C 0.46633(12) 0.68961(8) -0.2621(4) 0.0483(5) Uani 1 1 d . . . . .
H4 H 0.4767 0.7214 -0.2020 0.058 Uiso 1 1 calc R U . . .
C8 C 0.55150(11) 0.59826(7) -0.7484(4) 0.0353(4) Uani 1 1 d . . . . .
C9 C 0.55310(12) 0.54759(8) -0.7850(4) 0.0418(5) Uani 1 1 d . . . . .
H5 H 0.5203 0.5278 -0.6831 0.050 Uiso 1 1 calc R U . . .
C10 C 0.60184(12) 0.52579(8) -0.9679(4) 0.0415(5) Uani 1 1 d . . . . .
H6 H 0.6018 0.4917 -0.9862 0.050 Uiso 1 1 calc R U . . .
C11 C 0.65106(11) 0.55403(7) -1.1253(4) 0.0342(4) Uani 1 1 d . . . . .
C12 C 0.65071(12) 0.60483(7) -1.0903(4) 0.0411(5) Uani 1 1 d . . . . .
H7 H 0.6834 0.6245 -1.1929 0.049 Uiso 1 1 calc R U . . .
C13 C 0.60216(12) 0.62632(8) -0.9041(4) 0.0412(5) Uani 1 1 d . . . . .
H8 H 0.6033 0.6603 -0.8820 0.049 Uiso 1 1 calc R U . . .
C14 C 0.70252(10) 0.52929(7) -1.3216(4) 0.0362(4) Uani 1 1 d . . . . .
C15 C 0.7500 0.55485(10) -1.5000 0.0359(5) Uani 1 2 d S T P . .
H10 H 0.7500 0.5891 -1.5000 0.043 Uiso 1 2 calc R U P . .
N1 N 0.32300(11) 0.70211(7) 0.2224(4) 0.0509(5) Uani 1 1 d . . . . .
O1 O 0.70140(9) 0.48182(5) -1.3195(3) 0.0529(4) Uani 1 1 d . . . . .
H9 H 0.7312 0.4713 -1.4340 0.064 Uiso 0.5 1 calc R U P . .

loop_
_atom_site_aniso_label
_atom_site_aniso_U_11
_atom_site_aniso_U_22
_atom_site_aniso_U_33
_atom_site_aniso_U_23
_atom_site_aniso_U_13
_atom_site_aniso_U_12
Ag1 0.04303(19) 0.0589(2) 0.03576(17) 0.000 0.000 0.000
C1 0.0401(11) 0.0522(12) 0.0389(13) 0.0030(9) -0.0005(9) 0.0119(10)
C2 0.0382(11) 0.0504(12) 0.0319(10) 0.0009(9) 0.0007(9) 0.0129(9)
C3 0.0432(12) 0.0585(14) 0.0541(13) -0.0020(11) 0.0173(11) -0.0009(10)
C4 0.0460(12) 0.0501(12) 0.0529(14) -0.0078(10) 0.0142(10) -0.0032(10)
C5 0.0332(9) 0.0487(11) 0.0274(10) 0.0033(8) 0.0011(7) 0.0068(8)
C6 0.0423(11) 0.0481(12) 0.0452(13) -0.0005(10) 0.0092(9) 0.0007(9)
C7 0.0482(12) 0.0484(13) 0.0482(13) -0.0060(10) 0.0059(10) 0.0057(10)
C8 0.0321(10) 0.0452(11) 0.0287(9) 0.0042(8) 0.0008(8) 0.0035(8)
C9 0.0414(11) 0.0472(12) 0.0368(11) 0.0038(9) 0.0120(9) -0.0031(9)
C10 0.0439(11) 0.0422(10) 0.0383(11) 0.0004(9) 0.0078(9) -0.0021(9)
C11 0.0280(9) 0.0474(11) 0.0272(9) 0.0018(8) -0.0010(8) 0.0009(8)
C12 0.0395(11) 0.0467(12) 0.0371(10) 0.0061(9) 0.0092(9) -0.0013(9)
C13 0.0421(11) 0.0406(11) 0.0408(10) 0.0041(9) 0.0072(9) 0.0047(9)
C14 0.0310(10) 0.0468(12) 0.0306(10) -0.0012(9) -0.0021(8) 0.0001(8)
C15 0.0335(13) 0.0422(14) 0.0319(12) 0.000 0.0024(14) 0.000
N1 0.0473(10) 0.0634(12) 0.0421(10) -0.0025(9) 0.0046(9) 0.0157(9)
O1 0.0590(10) 0.0451(8) 0.0547(10) -0.0010(7) 0.0235(8) -0.0005(7)

loop_
_atom_type_symbol
_atom_type_description
_atom_type_scat_dispersion_real
_atom_type_scat_dispersion_imag
_atom_type_scat_source
C C 0.0033 0.0016 'International Tables Vol C Tables 4.2.6.8 and 6.1.1.4'
H H 0.0000 0.0000 'International Tables Vol C Tables 4.2.6.8 and 6.1.1.4'
N N 0.0061 0.0033 'International Tables Vol C Tables 4.2.6.8 and 6.1.1.4'
O O 0.0106 0.0060 'International Tables Vol C Tables 4.2.6.8 and 6.1.1.4'
Ag Ag -0.8971 1.1015 'International Tables Vol C Tables 4.2.6.8 and 6.1.1.4'

loop_
_geom_angle_atom_site_label_1
_geom_angle_atom_site_label_2
_geom_angle_atom_site_label_3
_geom_angle
_geom_angle_site_symmetry_1
_geom_angle_site_symmetry_3
_geom_angle_publ_flag
N1 Ag1 N1 104.61(9) 2_565 . ?
N1 Ag1 N1 113.44(10) 3_566 . ?
N1 Ag1 N1 110.49(10) 4_556 . ?
N1 C1 C2 178.8(3) . . ?
C3 C2 C7 119.29(19) . . ?
C3 C2 C1 120.82(19) . . ?
C7 C2 C1 119.9(2) . . ?
C4 C3 C2 120.0(2) . . ?
C3 C4 C5 121.5(2) . . ?
C6 C5 C4 117.27(18) . . ?
C6 C5 C8 121.44(18) . . ?
C4 C5 C8 121.30(18) . . ?
C7 C6 C5 121.4(2) . . ?
C6 C7 C2 120.5(2) . . ?
C9 C8 C13 117.04(18) . . ?
C9 C8 C5 121.58(17) . . ?
C13 C8 C5 121.37(18) . . ?
C10 C9 C8 121.80(18) . . ?
C9 C10 C11 120.81(19) . . ?
C10 C11 C12 118.24(18) . . ?
C10 C11 C14 119.35(18) . . ?
C12 C11 C14 122.40(18) . . ?
C13 C12 C11 120.49(18) . . ?
C12 C13 C8 121.60(19) . . ?
O1 C14 C15 120.74(18) . . ?
O1 C14 C11 116.00(17) . . ?
C15 C14 C11 123.25(19) . . ?
C14 C15 C14 120.4(3) 4_652 . ?
C1 N1 Ag1 168.22(18) . . ?

loop_
_geom_bond_atom_site_label_1
_geom_bond_atom_site_label_2
_geom_bond_distance
_geom_bond_site_symmetry_2
_geom_bond_publ_flag
Ag1 N1 2.2800(18) . ?
C1 N1 1.138(3) . ?
C1 C2 1.442(3) . ?
C2 C3 1.381(3) . ?
C2 C7 1.382(3) . ?
C3 C4 1.377(3) . ?
C4 C5 1.396(3) . ?
C5 C6 1.389(3) . ?
C5 C8 1.486(3) . ?
C6 C7 1.373(3) . ?
C8 C9 1.388(3) . ?
C8 C13 1.395(3) . ?
C9 C10 1.375(3) . ?
C10 C11 1.387(3) . ?
C11 C12 1.390(3) . ?
C11 C14 1.483(3) . ?
C12 C13 1.381(3) . ?
C14 O1 1.289(2) . ?
C14 C15 1.395(2) . ?
